data_1515558
loop_
_publ_author_name
'Creutz, Sidney E.'
'Krummenacher, Ivo'
'Clough, Christopher R.'
'Cummins, Christopher C.'

_publ_section_title
;
 A trigonal and hindered tertiary phosphine ligand rendered anionic by a
 niobate anchor: Formation of zwitterionic M(i) (M = Cu, Ag, Au, Rh)
 complexes
;
_journal_issue 11
_journal_name_full 'Chemical Science'
_journal_page_first 2166
_journal_paper_doi 10.1039/c1sc00375e
_journal_volume 2
_journal_year 2011
_chemical_formula_sum 'C95 H118 Au N3 Nb O5.5 P S'
_chemical_formula_weight 1742.83
_chemical_name_common
;
(THT)AuP(Ph2CCO)3Nb(N[CH2tBu]Ar)3 2.5.THF
;
_chemical_name_systematic
;
?
;
_space_group_IT_number 14
_symmetry_cell_setting monoclinic
_symmetry_space_group_name_Hall '-P 2ybc'
_symmetry_space_group_name_H-M 'P 1 21/c 1'
_atom_sites_solution_hydrogens geom
_atom_sites_solution_primary direct
_atom_sites_solution_secondary difmap
_audit_creation_method SHELXL-97
_cell_angle_alpha 90.00
_cell_angle_beta 116.938(2)
_cell_angle_gamma 90.00
_cell_formula_units_Z 4
_cell_length_a 26.964(4)
_cell_length_b 14.146(2)
_cell_length_c 24.947(4)
_cell_measurement_reflns_used 9010
_cell_measurement_temperature 100(2)
_cell_measurement_theta_max 31.35
_cell_measurement_theta_min 2.34
_cell_volume 8483(2)
_computing_cell_refinement 'SAINT 7.46A (Bruker-AXS, 2009)'
_computing_data_collection 'APEX2 v2009.3.0 (Bruker-AXS, 2009)'
_computing_data_reduction 'SAINT 7.46A (Bruker-AXS, 2009)'
_computing_molecular_graphics 'Bruker SHELXTL'
_computing_publication_material 'Bruker SHELXTL'
_computing_structure_refinement 'SHELXL-97 (Sheldrick, 2008)'
_computing_structure_solution 'SHELXS-97 (Sheldrick, 2008)'
_diffrn_ambient_temperature 100(2)
_diffrn_detector_area_resol_mean 8.3
_diffrn_measured_fraction_theta_full 1.000
_diffrn_measured_fraction_theta_max 1.000
_diffrn_measurement_device_type 'Bruker Smart APEX CCD'
_diffrn_measurement_method 'omega and phi scans'
_diffrn_radiation_monochromator graphite
_diffrn_radiation_source 'fine-focus sealed tube'
_diffrn_radiation_type MoK\a
_diffrn_radiation_wavelength 0.71073
_diffrn_reflns_av_R_equivalents 0.0623
_diffrn_reflns_av_sigmaI/netI 0.0341
_diffrn_reflns_limit_h_max 37
_diffrn_reflns_limit_h_min -37
_diffrn_reflns_limit_k_max 19
_diffrn_reflns_limit_k_min -19
_diffrn_reflns_limit_l_max 34
_diffrn_reflns_limit_l_min -34
_diffrn_reflns_number 221113
_diffrn_reflns_theta_full 29.57
_diffrn_reflns_theta_max 29.57
_diffrn_reflns_theta_min 1.63
_exptl_absorpt_coefficient_mu 1.960
_exptl_absorpt_correction_T_max 0.5077
_exptl_absorpt_correction_T_min 0.4724
_exptl_absorpt_correction_type multi-scan
_exptl_absorpt_process_details 'SADABS (Sheldrick, 2009)'
_exptl_crystal_colour orange
_exptl_crystal_density_diffrn 1.365
_exptl_crystal_density_method 'not measured'
_exptl_crystal_description block
_exptl_crystal_F_000 3616
_exptl_crystal_size_max 0.45
_exptl_crystal_size_mid 0.45
_exptl_crystal_size_min 0.40
_refine_diff_density_max 2.068
_refine_diff_density_min -1.347
_refine_diff_density_rms 0.120
_refine_ls_extinction_method none
_refine_ls_goodness_of_fit_ref 1.026
_refine_ls_hydrogen_treatment constr
_refine_ls_matrix_type full
_refine_ls_number_parameters 1006
_refine_ls_number_reflns 23816
_refine_ls_number_restraints 186
_refine_ls_restrained_S_all 1.035
_refine_ls_R_factor_all 0.0572
_refine_ls_R_factor_gt 0.0397
_refine_ls_shift/su_max 0.006
_refine_ls_shift/su_mean 0.000
_refine_ls_structure_factor_coef Fsqd
_refine_ls_weighting_details 'calc w=1/[\s^2^(Fo^2^)+(0.0361P)^2^+34.2332P] where P=(Fo^2^+2Fc^2^)/3'
_refine_ls_weighting_scheme calc
_refine_ls_wR_factor_gt 0.0924
_refine_ls_wR_factor_ref 0.1032
_reflns_number_gt 19101
_reflns_number_total 23816
_reflns_threshold_expression >2sigma(I)
_cod_data_source_file c1sc00375e.txt
_cod_data_source_block 09262
_cod_depositor_comments
;
The following automatic conversions were performed:

'_symmetry_cell_setting' value 'Monoclinic' changed to 'monoclinic'
according to
/usr/data/users/saulius/automatic-downloads/retrospective/RSC/lib/dictionaries/cif_core.dic
dictionary named 'cif_core.dic' version 2.4.2 from 2011-04-26.

Automatic conversion script
Id: cif_fix_values 2281 2013-09-26 08:29:07Z andrius 
;
_cod_original_sg_symbol_H-M P2(1)/c
_cod_original_formula_sum 'C95 H118 Au N3 Nb O5.50 P S'
_cod_database_code 1515558

loop_
_symmetry_equiv_pos_as_xyz
'x, y, z'
'-x, y+1/2, -z+1/2'
'-x, -y, -z'
'x, -y-1/2, z-1/2'

loop_
_atom_site_label
_atom_site_type_symbol
_atom_site_fract_x
_atom_site_fract_y
_atom_site_fract_z
_atom_site_U_iso_or_equiv
_atom_site_adp_type
_atom_site_occupancy
_atom_site_symmetry_multiplicity
_atom_site_calc_flag
_atom_site_refinement_flags
_atom_site_disorder_assembly
_atom_site_disorder_group
Au1 Au 0.597862(5) 0.079214(9) 1.293978(6) 0.01623(4) Uani 1 1 d . . .
Nb1 Nb 0.785873(11) -0.07957(2) 1.270182(12) 0.01309(6) Uani 1 1 d . . .
P1 P 0.67049(3) 0.01400(6) 1.28341(4) 0.01391(15) Uani 1 1 d . . .
S1 S 0.52723(3) 0.16830(6) 1.29864(4) 0.02163(17) Uani 1 1 d . . .
O1 O 0.71665(9) -0.00020(16) 1.21044(10) 0.0160(4) Uani 1 1 d . . .
N1 N 0.77280(11) -0.1677(2) 1.20073(13) 0.0170(5) Uani 1 1 d . . .
C1 C 0.46501(16) 0.1018(3) 1.2874(2) 0.0309(9) Uani 1 1 d . . .
H1A H 0.4367 0.1027 1.2447 0.037 Uiso 1 1 calc R . .
H1B H 0.4742 0.0354 1.3008 0.037 Uiso 1 1 calc R . .
O2 O 0.72408(9) -0.14481(16) 1.28625(11) 0.0170(4) Uani 1 1 d . . .
N2 N 0.83989(11) 0.0076(2) 1.25837(12) 0.0162(5) Uani 1 1 d . . .
C2 C 0.44507(17) 0.1557(3) 1.3268(2) 0.0359(10) Uani 1 1 d . . .
H2A H 0.4297 0.2179 1.3087 0.043 Uiso 1 1 calc R . .
H2B H 0.4157 0.1196 1.3313 0.043 Uiso 1 1 calc R . .
O3 O 0.78144(9) 0.01829(16) 1.33164(10) 0.0164(4) Uani 1 1 d . . .
N3 N 0.84242(11) -0.16004(19) 1.33735(12) 0.0163(5) Uani 1 1 d . . .
C3 C 0.49525(18) 0.1687(4) 1.3875(2) 0.0369(10) Uani 1 1 d . . .
H3A H 0.5031 0.1093 1.4109 0.044 Uiso 1 1 calc R . .
H3B H 0.4878 0.2190 1.4105 0.044 Uiso 1 1 calc R . .
C4 C 0.54504(16) 0.1958(3) 1.37730(18) 0.0286(8) Uani 1 1 d . . .
H4A H 0.5783 0.1596 1.4048 0.034 Uiso 1 1 calc R . .
H4B H 0.5532 0.2641 1.3852 0.034 Uiso 1 1 calc R . .
C11 C 0.80428(14) -0.2541(2) 1.20948(16) 0.0208(7) Uani 1 1 d . . .
C12 C 0.79583(15) -0.3294(3) 1.24046(17) 0.0230(7) Uani 1 1 d . . .
H12 H 0.7702 -0.3227 1.2566 0.028 Uiso 1 1 calc R . .
C13 C 0.82462(17) -0.4146(3) 1.2481(2) 0.0310(8) Uani 1 1 d . . .
C14 C 0.86197(17) -0.4224(3) 1.2237(2) 0.0348(9) Uani 1 1 d . . .
H14 H 0.8816 -0.4800 1.2285 0.042 Uiso 1 1 calc R . .
C15 C 0.87112(16) -0.3486(3) 1.19290(19) 0.0316(9) Uani 1 1 d . . .
C16 C 0.84210(14) -0.2638(3) 1.18596(17) 0.0253(7) Uani 1 1 d . . .
H16 H 0.8482 -0.2125 1.1651 0.030 Uiso 1 1 calc R . .
C17 C 0.73645(14) -0.1492(2) 1.13583(15) 0.0187(6) Uani 1 1 d . . .
H17A H 0.7606 -0.1467 1.1155 0.022 Uiso 1 1 calc R . .
H17B H 0.7201 -0.0855 1.1324 0.022 Uiso 1 1 calc R . .
C18 C 0.68821(14) -0.2183(3) 1.09988(16) 0.0215(7) Uani 1 1 d . . .
C21 C 0.85869(13) -0.0122(2) 1.21353(16) 0.0184(6) Uani 1 1 d . . .
C22 C 0.91246(14) -0.0465(3) 1.23112(17) 0.0230(7) Uani 1 1 d . . .
H22 H 0.9362 -0.0590 1.2724 0.028 Uiso 1 1 calc R . .
C23 C 0.93139(16) -0.0623(3) 1.18829(19) 0.0288(8) Uani 1 1 d . . .
C24 C 0.89599(17) -0.0442(3) 1.12797(19) 0.0290(8) Uani 1 1 d . . .
H24 H 0.9088 -0.0554 1.0988 0.035 Uiso 1 1 calc R . .
C25 C 0.84229(15) -0.0102(3) 1.10945(16) 0.0225(7) Uani 1 1 d . . .
C26 C 0.82408(14) 0.0056(2) 1.15324(16) 0.0196(6) Uani 1 1 d . . .
H26 H 0.7875 0.0287 1.1414 0.023 Uiso 1 1 calc R . .
C27 C 0.87058(13) 0.0884(2) 1.29661(15) 0.0188(6) Uani 1 1 d . . .
H27A H 0.9105 0.0712 1.3165 0.023 Uiso 1 1 calc R . .
H27B H 0.8588 0.0943 1.3287 0.023 Uiso 1 1 calc R . .
C28 C 0.86584(14) 0.1885(2) 1.26839(16) 0.0199(7) Uani 1 1 d . . .
C31 C 0.90088(13) -0.1532(2) 1.35372(15) 0.0190(6) Uani 1 1 d . . .
C32 C 0.92779(14) -0.2271(3) 1.34004(17) 0.0244(7) Uani 1 1 d . . .
H32 H 0.9074 -0.2817 1.3198 0.029 Uiso 1 1 calc R . .
C33 C 0.98459(15) -0.2207(3) 1.35603(17) 0.0267(8) Uani 1 1 d . . .
C34 C 1.01356(15) -0.1396(3) 1.38499(17) 0.0284(8) Uani 1 1 d . . .
H34 H 1.0519 -0.1342 1.3948 0.034 Uiso 1 1 calc R . .
C35 C 0.98763(14) -0.0660(3) 1.39988(16) 0.0243(7) Uani 1 1 d . . .
C36 C 0.93137(13) -0.0744(3) 1.38467(15) 0.0194(6) Uani 1 1 d . . .
H36 H 0.9135 -0.0256 1.3956 0.023 Uiso 1 1 calc R . .
C37 C 0.83133(14) -0.2379(2) 1.37071(15) 0.0198(6) Uani 1 1 d . . .
H37A H 0.8495 -0.2957 1.3657 0.024 Uiso 1 1 calc R . .
H37B H 0.7907 -0.2499 1.3509 0.024 Uiso 1 1 calc R . .
C38 C 0.85001(14) -0.2250(3) 1.43902(16) 0.0230(7) Uani 1 1 d . . .
C40 C 0.66705(13) 0.0129(2) 1.20738(14) 0.0151(6) Uani 1 1 d . . .
C41 C 0.62206(13) 0.0624(2) 1.09982(15) 0.0184(6) Uani 1 1 d . . .
C42 C 0.57573(15) 0.0478(3) 1.04364(16) 0.0249(7) Uani 1 1 d . . .
H42 H 0.5428 0.0212 1.0422 0.030 Uiso 1 1 calc R . .
C43 C 0.57712(17) 0.0714(3) 0.99042(17) 0.0313(9) Uani 1 1 d . . .
H43 H 0.5452 0.0617 0.9530 0.038 Uiso 1 1 calc R . .
C44 C 0.62485(18) 0.1089(4) 0.99164(19) 0.0367(10) Uani 1 1 d . . .
H44 H 0.6263 0.1229 0.9552 0.044 Uiso 1 1 calc R . .
C45 C 0.67072(17) 0.1259(3) 1.0465(2) 0.0349(9) Uani 1 1 d . . .
H45 H 0.7032 0.1534 1.0475 0.042 Uiso 1 1 calc R . .
C46 C 0.66945(15) 0.1031(3) 1.09995(17) 0.0253(8) Uani 1 1 d . . .
H46 H 0.7012 0.1152 1.1371 0.030 Uiso 1 1 calc R . .
C50 C 0.61998(13) 0.0371(2) 1.15641(15) 0.0167(6) Uani 1 1 d . . .
C51 C 0.56470(13) 0.0330(2) 1.15566(14) 0.0166(6) Uani 1 1 d . . .
C52 C 0.54863(14) -0.0471(3) 1.17683(16) 0.0202(7) Uani 1 1 d . . .
H52 H 0.5732 -0.0996 1.1911 0.024 Uiso 1 1 calc R . .
C53 C 0.49736(15) -0.0514(3) 1.17741(17) 0.0239(7) Uani 1 1 d . . .
H53 H 0.4878 -0.1056 1.1932 0.029 Uiso 1 1 calc R . .
C54 C 0.46022(14) 0.0232(3) 1.15503(16) 0.0241(7) Uani 1 1 d . . .
H54 H 0.4249 0.0198 1.1548 0.029 Uiso 1 1 calc R . .
C55 C 0.47492(14) 0.1032(3) 1.13284(17) 0.0235(7) Uani 1 1 d . . .
H55 H 0.4496 0.1544 1.1173 0.028 Uiso 1 1 calc R . .
C56 C 0.52674(14) 0.1082(3) 1.13337(16) 0.0214(7) Uani 1 1 d . . .
H56 H 0.5365 0.1632 1.1185 0.026 Uiso 1 1 calc R . .
C60 C 0.68871(12) -0.1108(2) 1.30498(14) 0.0154(6) Uani 1 1 d . . .
C61 C 0.67346(13) -0.2673(2) 1.34126(15) 0.0180(6) Uani 1 1 d . . .
C62 C 0.67239(14) -0.3103(3) 1.39169(17) 0.0228(7) Uani 1 1 d . . .
H62 H 0.6639 -0.2734 1.4183 0.027 Uiso 1 1 calc R . .
C63 C 0.68364(15) -0.4065(3) 1.40294(19) 0.0271(8) Uani 1 1 d . . .
H63 H 0.6832 -0.4343 1.4374 0.033 Uiso 1 1 calc R . .
C64 C 0.69544(16) -0.4618(3) 1.3644(2) 0.0314(9) Uani 1 1 d . . .
H64 H 0.7045 -0.5267 1.3730 0.038 Uiso 1 1 calc R . .
C65 C 0.69393(16) -0.4212(3) 1.3130(2) 0.0299(8) Uani 1 1 d . . .
H65 H 0.7000 -0.4594 1.2852 0.036 Uiso 1 1 calc R . .
C66 C 0.68357(14) -0.3254(3) 1.30181(17) 0.0226(7) Uani 1 1 d . . .
H66 H 0.6833 -0.2986 1.2668 0.027 Uiso 1 1 calc R . .
C70 C 0.66386(13) -0.1638(2) 1.33169(14) 0.0159(6) Uani 1 1 d . . .
C71 C 0.62959(13) -0.1217(2) 1.35908(15) 0.0174(6) Uani 1 1 d . . .
C72 C 0.57433(14) -0.1516(3) 1.33934(17) 0.0223(7) Uani 1 1 d . . .
H72 H 0.5575 -0.1919 1.3053 0.027 Uiso 1 1 calc R . .
C73 C 0.54412(16) -0.1225(3) 1.36920(19) 0.0300(8) Uani 1 1 d . . .
H73 H 0.5066 -0.1424 1.3552 0.036 Uiso 1 1 calc R . .
C74 C 0.56859(18) -0.0647(3) 1.41944(19) 0.0340(9) Uani 1 1 d . . .
H74 H 0.5481 -0.0460 1.4402 0.041 Uiso 1 1 calc R . .
C75 C 0.62285(18) -0.0344(3) 1.43916(18) 0.0310(9) Uani 1 1 d . . .
H75 H 0.6395 0.0058 1.4733 0.037 Uiso 1 1 calc R . .
C76 C 0.65314(15) -0.0626(3) 1.40911(16) 0.0230(7) Uani 1 1 d . . .
H76 H 0.6903 -0.0413 1.4229 0.028 Uiso 1 1 calc R . .
C80 C 0.73909(12) 0.0735(2) 1.32402(14) 0.0148(6) Uani 1 1 d . . .
C81 C 0.79648(14) 0.2067(2) 1.38917(15) 0.0188(6) Uani 1 1 d . . .
C82 C 0.80214(15) 0.3057(3) 1.39498(17) 0.0233(7) Uani 1 1 d . . .
H82 H 0.7718 0.3448 1.3699 0.028 Uiso 1 1 calc R . .
C83 C 0.85133(17) 0.3474(3) 1.43675(19) 0.0306(8) Uani 1 1 d . . .
H83 H 0.8541 0.4143 1.4400 0.037 Uiso 1 1 calc R . .
C84 C 0.89621(17) 0.2918(3) 1.47354(18) 0.0335(9) Uani 1 1 d . . .
H84 H 0.9297 0.3202 1.5021 0.040 Uiso 1 1 calc R . .
C85 C 0.89171(16) 0.1939(3) 1.46816(17) 0.0306(8) Uani 1 1 d . . .
H85 H 0.9226 0.1555 1.4927 0.037 Uiso 1 1 calc R . .
C86 C 0.84257(14) 0.1517(3) 1.42728(16) 0.0228(7) Uani 1 1 d . . .
H86 H 0.8400 0.0847 1.4250 0.027 Uiso 1 1 calc R . .
C90 C 0.74329(13) 0.1636(2) 1.34565(15) 0.0162(6) Uani 1 1 d . . .
C91 C 0.69332(13) 0.2264(2) 1.32085(15) 0.0177(6) Uani 1 1 d . . .
C92 C 0.66656(14) 0.2450(2) 1.25917(16) 0.0203(7) Uani 1 1 d . . .
H92 H 0.6798 0.2161 1.2337 0.024 Uiso 1 1 calc R . .
C93 C 0.62047(15) 0.3055(3) 1.23419(17) 0.0245(7) Uani 1 1 d . . .
H93 H 0.6023 0.3168 1.1921 0.029 Uiso 1 1 calc R . .
C94 C 0.60161(15) 0.3486(3) 1.27149(19) 0.0268(8) Uani 1 1 d . . .
H94 H 0.5704 0.3897 1.2550 0.032 Uiso 1 1 calc R . .
C95 C 0.62835(15) 0.3318(3) 1.33264(17) 0.0237(7) Uani 1 1 d . . .
H95 H 0.6155 0.3621 1.3580 0.028 Uiso 1 1 calc R . .
C96 C 0.67366(14) 0.2712(2) 1.35762(16) 0.0203(7) Uani 1 1 d . . .
H96 H 0.6914 0.2601 1.3997 0.024 Uiso 1 1 calc R . .
C131 C 0.8143(2) -0.4958(3) 1.2813(3) 0.0497(13) Uani 1 1 d . . .
H13A H 0.7812 -0.5309 1.2536 0.075 Uiso 1 1 calc R . .
H13B H 0.8083 -0.4709 1.3146 0.075 Uiso 1 1 calc R . .
H13C H 0.8466 -0.5381 1.2972 0.075 Uiso 1 1 calc R . .
C151 C 0.91155(19) -0.3584(4) 1.1660(2) 0.0434(11) Uani 1 1 d . . .
H15A H 0.9394 -0.4067 1.1882 0.065 Uiso 1 1 calc R . .
H15B H 0.9301 -0.2977 1.1688 0.065 Uiso 1 1 calc R . .
H15C H 0.8911 -0.3771 1.1237 0.065 Uiso 1 1 calc R . .
C181 C 0.70720(18) -0.3144(3) 1.08682(19) 0.0328(9) Uani 1 1 d . . .
H18A H 0.7257 -0.3505 1.1243 0.049 Uiso 1 1 calc R . .
H18B H 0.7332 -0.3042 1.0698 0.049 Uiso 1 1 calc R . .
H18C H 0.6748 -0.3497 1.0580 0.049 Uiso 1 1 calc R . .
C182 C 0.65221(17) -0.2327(3) 1.13217(18) 0.0341(9) Uani 1 1 d . . .
H18D H 0.6202 -0.2726 1.1075 0.051 Uiso 1 1 calc R . .
H18E H 0.6390 -0.1713 1.1387 0.051 Uiso 1 1 calc R . .
H18F H 0.6743 -0.2635 1.1710 0.051 Uiso 1 1 calc R . .
C183 C 0.65372(17) -0.1702(3) 1.03903(17) 0.0299(8) Uani 1 1 d . . .
H18G H 0.6772 -0.1592 1.0190 0.045 Uiso 1 1 calc R . .
H18H H 0.6396 -0.1096 1.0454 0.045 Uiso 1 1 calc R . .
H18I H 0.6224 -0.2110 1.0138 0.045 Uiso 1 1 calc R . .
C231 C 0.98996(18) -0.0997(4) 1.2082(2) 0.0416(11) Uani 1 1 d . . .
H23A H 0.9904 -0.1412 1.1770 0.062 Uiso 1 1 calc R . .
H23B H 1.0019 -0.1353 1.2457 0.062 Uiso 1 1 calc R . .
H23C H 1.0154 -0.0466 1.2148 0.062 Uiso 1 1 calc R . .
C251 C 0.80433(18) 0.0109(3) 1.04421(18) 0.0323(9) Uani 1 1 d . . .
H25A H 0.8021 0.0794 1.0378 0.048 Uiso 1 1 calc R . .
H25B H 0.7671 -0.0142 1.0335 0.048 Uiso 1 1 calc R . .
H25C H 0.8191 -0.0188 1.0190 0.048 Uiso 1 1 calc R . .
C281 C 0.80488(15) 0.2174(3) 1.23250(19) 0.0287(8) Uani 1 1 d . . .
H28A H 0.8028 0.2816 1.2170 0.043 Uiso 1 1 calc R . .
H28B H 0.7866 0.2154 1.2587 0.043 Uiso 1 1 calc R . .
H28C H 0.7861 0.1735 1.1988 0.043 Uiso 1 1 calc R . .
C282 C 0.89542(16) 0.2553(3) 1.32227(18) 0.0266(8) Uani 1 1 d . . .
H28D H 0.8963 0.3193 1.3077 0.040 Uiso 1 1 calc R . .
H28E H 0.9335 0.2331 1.3469 0.040 Uiso 1 1 calc R . .
H28F H 0.8753 0.2560 1.3465 0.040 Uiso 1 1 calc R . .
C283 C 0.89639(16) 0.1971(3) 1.22948(18) 0.0266(8) Uani 1 1 d . . .
H28G H 0.8759 0.1622 1.1919 0.040 Uiso 1 1 calc R . .
H28H H 0.9339 0.1707 1.2513 0.040 Uiso 1 1 calc R . .
H28I H 0.8989 0.2638 1.2204 0.040 Uiso 1 1 calc R . .
C331 C 1.01373(18) -0.3018(4) 1.3419(2) 0.0443(12) Uani 1 1 d . . .
H33A H 1.0078 -0.3604 1.3591 0.066 Uiso 1 1 calc R . .
H33B H 1.0537 -0.2885 1.3593 0.066 Uiso 1 1 calc R . .
H33C H 0.9986 -0.3087 1.2983 0.066 Uiso 1 1 calc R . .
C351 C 1.01955(16) 0.0218(3) 1.43166(19) 0.0334(9) Uani 1 1 d . . .
H35A H 1.0576 0.0042 1.4604 0.050 Uiso 1 1 calc R . .
H35B H 1.0010 0.0519 1.4531 0.050 Uiso 1 1 calc R . .
H35C H 1.0207 0.0660 1.4020 0.050 Uiso 1 1 calc R . .
C381 C 0.91324(16) -0.2248(3) 1.47773(18) 0.0341(9) Uani 1 1 d . . .
H38A H 0.9289 -0.1666 1.4703 0.051 Uiso 1 1 calc R . .
H38B H 0.9294 -0.2796 1.4674 0.051 Uiso 1 1 calc R . .
H38C H 0.9219 -0.2280 1.5203 0.051 Uiso 1 1 calc R . .
C382 C 0.8246(2) -0.1358(3) 1.44989(19) 0.0391(10) Uani 1 1 d . . .
H38D H 0.8353 -0.1299 1.4929 0.059 Uiso 1 1 calc R . .
H38E H 0.7840 -0.1392 1.4272 0.059 Uiso 1 1 calc R . .
H38F H 0.8381 -0.0807 1.4366 0.059 Uiso 1 1 calc R . .
C383 C 0.82768(17) -0.3119(3) 1.45786(19) 0.0335(9) Uani 1 1 d . . .
H38G H 0.8374 -0.3074 1.5007 0.050 Uiso 1 1 calc R . .
H38H H 0.8442 -0.3692 1.4507 0.050 Uiso 1 1 calc R . .
H38I H 0.7871 -0.3147 1.4342 0.050 Uiso 1 1 calc R . .
O1S O 0.4268(3) 0.5560(4) 0.8946(3) 0.108(2) Uani 1 1 d DU . .
C1S C 0.3664(4) 0.5380(6) 0.8765(5) 0.122(3) Uani 1 1 d DU . .
H1S1 H 0.3454 0.5276 0.8326 0.146 Uiso 1 1 calc R . .
H1S2 H 0.3618 0.4820 0.8976 0.146 Uiso 1 1 calc R . .
C2S C 0.3475(3) 0.6235(7) 0.8942(3) 0.092(2) Uani 1 1 d DU . .
H2S1 H 0.3177 0.6091 0.9059 0.110 Uiso 1 1 calc R . .
H2S2 H 0.3333 0.6704 0.8612 0.110 Uiso 1 1 calc R . .
C3S C 0.3996(3) 0.6596(5) 0.9478(3) 0.0774(19) Uani 1 1 d DU . .
H3S1 H 0.4030 0.7289 0.9448 0.093 Uiso 1 1 calc R . .
H3S2 H 0.3978 0.6457 0.9857 0.093 Uiso 1 1 calc R . .
C4S C 0.4457(3) 0.6133(8) 0.9471(4) 0.110(3) Uani 1 1 d DU . .
H4S1 H 0.4645 0.5735 0.9835 0.132 Uiso 1 1 calc R . .
H4S2 H 0.4728 0.6606 0.9471 0.132 Uiso 1 1 calc R . .
O1T O 0.7362(2) 0.4259(5) 1.0363(3) 0.1027(19) Uani 1 1 d DU . .
C1T C 0.7494(3) 0.3386(7) 1.0120(3) 0.109(3) Uani 1 1 d DU . .
H1T1 H 0.7210 0.2893 1.0049 0.131 Uiso 1 1 calc R . .
H1T2 H 0.7505 0.3519 0.9736 0.131 Uiso 1 1 calc R . .
C2T C 0.8044(3) 0.3073(5) 1.0581(3) 0.0801(19) Uani 1 1 d DU . .
H2T1 H 0.8260 0.2759 1.0399 0.096 Uiso 1 1 calc R . .
H2T2 H 0.8012 0.2642 1.0877 0.096 Uiso 1 1 calc R . .
C3T C 0.8299(2) 0.4009(6) 1.0862(4) 0.083(2) Uani 1 1 d DU . .
H3T1 H 0.8573 0.3916 1.1288 0.100 Uiso 1 1 calc R . .
H3T2 H 0.8492 0.4293 1.0646 0.100 Uiso 1 1 calc R . .
C4T C 0.7858(3) 0.4624(6) 1.0825(5) 0.108(3) Uani 1 1 d DU . .
H4T1 H 0.7838 0.4630 1.1211 0.129 Uiso 1 1 calc R . .
H4T2 H 0.7923 0.5277 1.0729 0.129 Uiso 1 1 calc R . .
O1R O 0.9482(5) -0.4768(9) 1.4954(7) 0.103(4) Uani 0.50 1 d PDU A -1
C1R C 1.0014(8) -0.4673(13) 1.5526(7) 0.089(5) Uani 0.50 1 d PDU A -1
H1R1 H 1.0178 -0.4036 1.5562 0.106 Uiso 0.50 1 calc PR A -1
H1R2 H 0.9955 -0.4799 1.5883 0.106 Uiso 0.50 1 calc PR A -1
C2R C 1.0348(11) -0.537(2) 1.5454(8) 0.081(5) Uani 0.50 1 d PDU A -1
H2R1 H 1.0279 -0.5997 1.5579 0.097 Uiso 0.50 1 calc PR A -1
H2R2 H 1.0748 -0.5210 1.5679 0.097 Uiso 0.50 1 calc PR A -1
C3R C 1.0142(7) -0.5314(18) 1.4764(7) 0.090(5) Uani 0.50 1 d PDU A -1
H3R1 H 1.0439 -0.5024 1.4688 0.108 Uiso 0.50 1 calc PR A -1
H3R2 H 1.0084 -0.5967 1.4603 0.108 Uiso 0.50 1 calc PR A -1
C4R C 0.9645(11) -0.480(3) 1.4443(9) 0.100(7) Uani 0.50 1 d PDU A -1
H4R1 H 0.9371 -0.5142 1.4086 0.120 Uiso 0.50 1 calc PR A -1
H4R2 H 0.9712 -0.4160 1.4325 0.120 Uiso 0.50 1 calc PR A -1

loop_
_atom_site_aniso_label
_atom_site_aniso_U_11
_atom_site_aniso_U_22
_atom_site_aniso_U_33
_atom_site_aniso_U_23
_atom_site_aniso_U_13
_atom_site_aniso_U_12
Au1 0.01229(6) 0.01728(6) 0.01974(6) -0.00076(5) 0.00780(4) 0.00126(4)
Nb1 0.01097(12) 0.01234(12) 0.01611(13) -0.00124(10) 0.00627(10) -0.00012(9)
P1 0.0120(3) 0.0139(4) 0.0158(4) -0.0001(3) 0.0062(3) 0.0004(3)
S1 0.0167(4) 0.0221(4) 0.0272(4) -0.0020(3) 0.0109(3) 0.0022(3)
O1 0.0130(10) 0.0181(11) 0.0170(11) 0.0002(9) 0.0070(8) 0.0013(8)
N1 0.0151(12) 0.0159(13) 0.0202(13) -0.0016(11) 0.0083(11) -0.0013(10)
C1 0.0203(17) 0.030(2) 0.042(2) -0.0046(17) 0.0142(16) -0.0047(14)
O2 0.0143(10) 0.0161(11) 0.0222(11) 0.0001(9) 0.0097(9) 0.0006(8)
N2 0.0135(12) 0.0164(13) 0.0194(13) -0.0022(10) 0.0080(10) -0.0016(10)
C2 0.0264(19) 0.041(2) 0.048(3) -0.007(2) 0.0231(19) 0.0001(17)
O3 0.0131(10) 0.0167(11) 0.0188(11) -0.0008(9) 0.0065(9) 0.0007(8)
N3 0.0142(12) 0.0150(13) 0.0196(13) -0.0027(10) 0.0076(10) -0.0002(10)
C3 0.035(2) 0.045(3) 0.040(2) -0.007(2) 0.0247(19) -0.0045(19)
C4 0.0254(18) 0.031(2) 0.031(2) -0.0051(16) 0.0137(16) 0.0011(15)
C11 0.0180(15) 0.0189(16) 0.0244(17) -0.0066(13) 0.0086(13) -0.0016(12)
C12 0.0211(16) 0.0192(17) 0.0282(18) -0.0047(14) 0.0106(14) -0.0004(13)
C13 0.0281(19) 0.0202(18) 0.043(2) -0.0059(17) 0.0146(17) 0.0028(14)
C14 0.029(2) 0.026(2) 0.046(2) -0.0090(18) 0.0136(18) 0.0073(16)
C15 0.0224(18) 0.036(2) 0.037(2) -0.0124(18) 0.0135(16) 0.0044(15)
C16 0.0203(16) 0.0295(19) 0.0280(18) -0.0071(15) 0.0125(14) -0.0007(14)
C17 0.0202(15) 0.0178(16) 0.0187(15) -0.0026(12) 0.0094(12) -0.0031(12)
C18 0.0195(15) 0.0227(17) 0.0211(16) -0.0047(13) 0.0083(13) -0.0038(13)
C21 0.0165(14) 0.0180(15) 0.0245(16) -0.0027(13) 0.0128(13) -0.0040(12)
C22 0.0189(16) 0.0250(18) 0.0262(18) -0.0044(14) 0.0112(14) -0.0015(13)
C23 0.0222(17) 0.032(2) 0.038(2) -0.0068(17) 0.0192(16) -0.0011(14)
C24 0.033(2) 0.031(2) 0.034(2) -0.0062(17) 0.0252(17) -0.0029(16)
C25 0.0272(17) 0.0207(17) 0.0231(17) -0.0035(13) 0.0146(14) -0.0048(13)
C26 0.0194(15) 0.0169(16) 0.0253(17) -0.0018(13) 0.0127(13) -0.0038(12)
C27 0.0161(14) 0.0193(16) 0.0221(16) -0.0024(13) 0.0096(12) -0.0038(12)
C28 0.0177(15) 0.0178(16) 0.0265(17) -0.0014(13) 0.0119(13) -0.0033(12)
C31 0.0142(14) 0.0215(17) 0.0218(16) 0.0010(13) 0.0086(12) 0.0018(12)
C32 0.0165(15) 0.0284(19) 0.0272(18) -0.0011(15) 0.0089(13) 0.0029(13)
C33 0.0207(16) 0.036(2) 0.0234(17) 0.0007(15) 0.0100(14) 0.0060(15)
C34 0.0147(15) 0.043(2) 0.0258(18) 0.0025(16) 0.0078(14) 0.0010(15)
C35 0.0171(15) 0.033(2) 0.0195(16) 0.0015(14) 0.0054(13) -0.0046(13)
C36 0.0158(14) 0.0216(16) 0.0201(15) 0.0008(13) 0.0075(12) -0.0006(12)
C37 0.0168(14) 0.0150(15) 0.0244(16) 0.0028(13) 0.0066(13) 0.0004(11)
C38 0.0203(16) 0.0203(17) 0.0248(17) 0.0045(14) 0.0072(13) 0.0000(13)
C40 0.0137(13) 0.0144(14) 0.0169(14) -0.0005(11) 0.0068(11) -0.0006(11)
C41 0.0152(14) 0.0216(17) 0.0175(15) 0.0001(12) 0.0067(12) 0.0018(12)
C42 0.0205(16) 0.0301(19) 0.0210(17) -0.0017(14) 0.0066(13) -0.0002(14)
C43 0.0288(19) 0.042(2) 0.0178(17) 0.0014(16) 0.0061(14) 0.0059(17)
C44 0.037(2) 0.050(3) 0.026(2) 0.0134(19) 0.0165(17) 0.0101(19)
C45 0.0272(19) 0.045(3) 0.036(2) 0.0159(19) 0.0180(17) 0.0044(17)
C46 0.0177(16) 0.031(2) 0.0231(17) 0.0073(15) 0.0057(13) -0.0005(13)
C50 0.0134(14) 0.0177(15) 0.0184(15) -0.0002(12) 0.0068(12) -0.0010(11)
C51 0.0118(13) 0.0205(16) 0.0149(14) -0.0026(12) 0.0037(11) 0.0001(11)
C52 0.0153(14) 0.0207(16) 0.0219(16) -0.0017(13) 0.0062(12) -0.0012(12)
C53 0.0202(16) 0.0260(18) 0.0252(18) -0.0012(14) 0.0101(14) -0.0060(13)
C54 0.0142(15) 0.035(2) 0.0241(17) -0.0067(15) 0.0092(13) -0.0058(13)
C55 0.0160(15) 0.0255(18) 0.0253(17) -0.0042(14) 0.0060(13) 0.0016(13)
C56 0.0164(15) 0.0222(17) 0.0251(17) 0.0005(14) 0.0090(13) -0.0008(12)
C60 0.0118(13) 0.0156(14) 0.0154(14) 0.0003(12) 0.0032(11) 0.0000(11)
C61 0.0121(13) 0.0179(16) 0.0229(16) 0.0013(13) 0.0070(12) -0.0008(11)
C62 0.0175(15) 0.0222(17) 0.0283(18) 0.0040(14) 0.0099(14) 0.0007(12)
C63 0.0212(17) 0.0220(18) 0.036(2) 0.0080(15) 0.0116(15) -0.0013(13)
C64 0.0223(17) 0.0142(17) 0.057(3) 0.0042(17) 0.0178(18) -0.0001(13)
C65 0.0251(18) 0.0196(17) 0.048(2) -0.0088(17) 0.0186(17) -0.0034(14)
C66 0.0171(15) 0.0224(17) 0.0279(18) -0.0009(14) 0.0098(13) -0.0024(12)
C70 0.0143(14) 0.0172(15) 0.0160(14) -0.0002(12) 0.0066(11) -0.0012(11)
C71 0.0179(15) 0.0165(15) 0.0197(15) 0.0064(12) 0.0103(12) 0.0040(12)
C72 0.0181(15) 0.0252(18) 0.0251(17) 0.0050(14) 0.0110(13) 0.0018(13)
C73 0.0244(18) 0.035(2) 0.036(2) 0.0096(17) 0.0184(16) 0.0060(15)
C74 0.038(2) 0.041(2) 0.033(2) 0.0101(18) 0.0249(18) 0.0176(18)
C75 0.042(2) 0.030(2) 0.0229(18) 0.0001(16) 0.0165(17) 0.0098(17)
C76 0.0255(17) 0.0230(18) 0.0214(16) 0.0028(13) 0.0114(14) 0.0020(13)
C80 0.0144(13) 0.0168(15) 0.0138(13) 0.0013(12) 0.0071(11) 0.0017(11)
C81 0.0191(15) 0.0185(16) 0.0209(16) -0.0041(13) 0.0108(13) -0.0019(12)
C82 0.0213(16) 0.0187(17) 0.0324(19) -0.0075(14) 0.0142(15) -0.0023(13)
C83 0.0304(19) 0.025(2) 0.038(2) -0.0129(17) 0.0169(17) -0.0104(15)
C84 0.0260(19) 0.041(2) 0.027(2) -0.0124(17) 0.0068(16) -0.0137(17)
C85 0.0234(18) 0.039(2) 0.0214(18) -0.0007(16) 0.0030(14) -0.0025(16)
C86 0.0225(16) 0.0222(17) 0.0211(16) -0.0027(14) 0.0077(13) -0.0015(13)
C90 0.0150(14) 0.0168(15) 0.0178(15) 0.0003(12) 0.0084(12) 0.0004(11)
C91 0.0165(14) 0.0120(14) 0.0249(16) -0.0044(12) 0.0096(13) -0.0021(11)
C92 0.0204(15) 0.0177(16) 0.0248(17) -0.0001(13) 0.0121(13) 0.0002(12)
C93 0.0217(16) 0.0233(18) 0.0265(18) 0.0049(14) 0.0093(14) 0.0037(13)
C94 0.0181(16) 0.0206(18) 0.040(2) 0.0041(16) 0.0118(15) 0.0037(13)
C95 0.0224(16) 0.0208(17) 0.0324(19) -0.0048(14) 0.0164(15) 0.0004(13)
C96 0.0203(15) 0.0197(16) 0.0224(16) -0.0022(13) 0.0111(13) -0.0002(12)
C131 0.053(3) 0.021(2) 0.084(4) 0.011(2) 0.038(3) 0.0118(19)
C151 0.034(2) 0.051(3) 0.052(3) -0.014(2) 0.025(2) 0.009(2)
C181 0.033(2) 0.024(2) 0.032(2) -0.0100(16) 0.0069(17) -0.0032(16)
C182 0.0265(19) 0.050(3) 0.0260(19) -0.0084(18) 0.0125(16) -0.0162(18)
C183 0.033(2) 0.029(2) 0.0228(18) -0.0039(15) 0.0081(15) -0.0018(16)
C231 0.025(2) 0.055(3) 0.051(3) -0.007(2) 0.022(2) 0.0073(19)
C251 0.039(2) 0.037(2) 0.0242(19) -0.0023(17) 0.0171(17) -0.0018(17)
C281 0.0218(17) 0.0215(18) 0.042(2) 0.0012(16) 0.0133(16) -0.0005(14)
C282 0.0274(18) 0.0201(18) 0.035(2) -0.0068(15) 0.0167(16) -0.0078(14)
C283 0.0299(19) 0.0237(18) 0.032(2) -0.0008(15) 0.0191(16) -0.0077(14)
C331 0.028(2) 0.062(3) 0.044(3) -0.008(2) 0.0169(19) 0.015(2)
C351 0.0219(18) 0.040(2) 0.034(2) -0.0023(18) 0.0082(16) -0.0123(16)
C381 0.0259(19) 0.041(2) 0.0253(19) 0.0080(17) 0.0027(15) -0.0068(17)
C382 0.060(3) 0.034(2) 0.026(2) 0.0044(17) 0.022(2) 0.013(2)
C383 0.0264(19) 0.037(2) 0.031(2) 0.0112(17) 0.0074(16) -0.0073(16)
O1S 0.121(5) 0.092(4) 0.095(4) 0.000(3) 0.035(4) 0.034(4)
C1S 0.180(8) 0.070(5) 0.146(8) -0.024(5) 0.101(7) -0.051(6)
C2S 0.077(4) 0.148(7) 0.069(4) 0.003(5) 0.049(4) -0.007(5)
C3S 0.077(4) 0.072(5) 0.086(5) 0.001(4) 0.040(4) 0.011(4)
C4S 0.091(5) 0.138(8) 0.099(6) -0.022(5) 0.041(5) 0.039(5)
O1T 0.061(3) 0.151(6) 0.076(4) -0.006(3) 0.013(3) 0.000(3)
C1T 0.065(4) 0.238(9) 0.039(3) -0.071(5) 0.035(3) -0.064(5)
C2T 0.097(5) 0.089(5) 0.078(5) -0.018(4) 0.060(4) -0.017(4)
C3T 0.040(3) 0.105(6) 0.091(5) -0.039(4) 0.018(3) 0.013(3)
C4T 0.047(4) 0.102(6) 0.142(8) -0.032(6) 0.016(4) 0.004(4)
O1R 0.091(7) 0.078(7) 0.156(11) -0.002(8) 0.070(7) 0.000(6)
C1R 0.095(12) 0.043(8) 0.130(10) 0.019(10) 0.053(9) 0.016(8)
C2R 0.078(10) 0.078(12) 0.109(8) -0.022(10) 0.061(8) -0.007(8)
C3R 0.047(8) 0.108(13) 0.099(9) 0.036(10) 0.019(8) -0.005(8)
C4R 0.057(10) 0.100(18) 0.136(9) -0.015(13) 0.036(8) 0.005(10)

loop_
_atom_type_symbol
_atom_type_description
_atom_type_scat_dispersion_real
_atom_type_scat_dispersion_imag
_atom_type_scat_source
C C 0.0033 0.0016 'International Tables Vol C Tables 4.2.6.8 and 6.1.1.4'
H H 0.0000 0.0000 'International Tables Vol C Tables 4.2.6.8 and 6.1.1.4'
N N 0.0061 0.0033 'International Tables Vol C Tables 4.2.6.8 and 6.1.1.4'
O O 0.0106 0.0060 'International Tables Vol C Tables 4.2.6.8 and 6.1.1.4'
P P 0.1023 0.0942 'International Tables Vol C Tables 4.2.6.8 and 6.1.1.4'
S S 0.1246 0.1234 'International Tables Vol C Tables 4.2.6.8 and 6.1.1.4'
Nb Nb -2.0727 0.6215 'International Tables Vol C Tables 4.2.6.8 and 6.1.1.4'
Au Au -2.0133 8.8022 'International Tables Vol C Tables 4.2.6.8 and 6.1.1.4'

loop_
_geom_angle_atom_site_label_1
_geom_angle_atom_site_label_2
_geom_angle_atom_site_label_3
_geom_angle
P1 Au1 S1 170.57(3)
N3 Nb1 N2 98.09(11)
N3 Nb1 N1 97.76(11)
N2 Nb1 N1 96.19(11)
N3 Nb1 O2 87.71(10)
N2 Nb1 O2 168.63(10)
N1 Nb1 O2 92.69(10)
N3 Nb1 O1 167.52(10)
N2 Nb1 O1 92.15(10)
N1 Nb1 O1 88.17(10)
O2 Nb1 O1 81.01(9)
N3 Nb1 O3 92.11(10)
N2 Nb1 O3 89.28(10)
N1 Nb1 O3 167.91(10)
O2 Nb1 O3 80.69(9)
O1 Nb1 O3 80.84(9)
C60 P1 C40 99.99(15)
C60 P1 C80 101.91(14)
C40 P1 C80 97.90(14)
C60 P1 Au1 118.75(11)
C40 P1 Au1 118.19(10)
C80 P1 Au1 116.56(10)
C1 S1 C4 92.93(19)
C1 S1 Au1 115.29(14)
C4 S1 Au1 110.10(13)
C40 O1 Nb1 131.8(2)
C11 N1 C17 111.4(3)
C11 N1 Nb1 121.8(2)
C17 N1 Nb1 126.5(2)
C2 C1 S1 102.2(3)
C60 O2 Nb1 131.9(2)
C21 N2 C27 111.0(3)
C21 N2 Nb1 121.3(2)
C27 N2 Nb1 127.2(2)
C3 C2 C1 106.8(3)
C80 O3 Nb1 127.7(2)
C31 N3 C37 111.2(3)
C31 N3 Nb1 120.9(2)
C37 N3 Nb1 127.6(2)
C2 C3 C4 108.6(3)
C3 C4 S1 107.5(3)
C12 C11 C16 119.5(3)
C12 C11 N1 119.8(3)
C16 C11 N1 120.7(3)
C11 C12 C13 120.9(4)
C14 C13 C12 118.3(4)
C14 C13 C131 121.8(4)
C12 C13 C131 119.9(4)
C15 C14 C13 121.9(4)
C14 C15 C16 119.0(4)
C14 C15 C151 121.3(4)
C16 C15 C151 119.7(4)
C11 C16 C15 120.4(4)
N1 C17 C18 119.1(3)
C182 C18 C183 109.6(3)
C182 C18 C181 110.2(3)
C183 C18 C181 107.1(3)
C182 C18 C17 110.3(3)
C183 C18 C17 105.5(3)
C181 C18 C17 114.0(3)
C26 C21 C22 119.7(3)
C26 C21 N2 120.2(3)
C22 C21 N2 120.0(3)
C23 C22 C21 120.2(4)
C24 C23 C22 119.2(3)
C24 C23 C231 121.3(4)
C22 C23 C231 119.5(4)
C25 C24 C23 121.6(3)
C24 C25 C26 118.3(3)
C24 C25 C251 121.5(3)
C26 C25 C251 120.2(3)
C21 C26 C25 121.0(3)
N2 C27 C28 120.2(3)
C281 C28 C283 110.5(3)
C281 C28 C282 110.0(3)
C283 C28 C282 106.8(3)
C281 C28 C27 110.7(3)
C283 C28 C27 113.5(3)
C282 C28 C27 105.0(3)
C36 C31 C32 119.5(3)
C36 C31 N3 120.4(3)
C32 C31 N3 120.1(3)
C33 C32 C31 120.2(4)
C34 C33 C32 119.0(4)
C34 C33 C331 121.0(4)
C32 C33 C331 120.0(4)
C33 C34 C35 121.5(3)
C36 C35 C34 118.7(3)
C36 C35 C351 120.2(4)
C34 C35 C351 121.1(3)
C35 C36 C31 121.1(3)
N3 C37 C38 118.6(3)
C382 C38 C381 110.4(4)
C382 C38 C383 109.9(4)
C381 C38 C383 106.7(3)
C382 C38 C37 110.2(3)
C381 C38 C37 114.0(3)
C383 C38 C37 105.4(3)
O1 C40 C50 125.2(3)
O1 C40 P1 111.3(2)
C50 C40 P1 122.8(2)
C46 C41 C42 117.4(3)
C46 C41 C50 121.7(3)
C42 C41 C50 120.9(3)
C43 C42 C41 121.4(4)
C44 C43 C42 120.1(4)
C43 C44 C45 119.6(4)
C46 C45 C44 120.6(4)
C45 C46 C41 120.9(3)
C40 C50 C41 121.7(3)
C40 C50 C51 120.3(3)
C41 C50 C51 118.0(3)
C52 C51 C56 117.9(3)
C52 C51 C50 120.5(3)
C56 C51 C50 121.6(3)
C53 C52 C51 121.2(3)
C54 C53 C52 120.2(3)
C53 C54 C55 119.6(3)
C56 C55 C54 120.1(3)
C55 C56 C51 120.9(3)
O2 C60 C70 124.3(3)
O2 C60 P1 112.5(2)
C70 C60 P1 122.9(2)
C66 C61 C62 117.6(3)
C66 C61 C70 122.7(3)
C62 C61 C70 119.7(3)
C63 C62 C61 120.7(4)
C64 C63 C62 120.6(4)
C63 C64 C65 119.2(4)
C66 C65 C64 120.5(4)
C65 C66 C61 121.2(4)
C60 C70 C61 122.1(3)
C60 C70 C71 123.1(3)
C61 C70 C71 114.6(3)
C76 C71 C72 118.3(3)
C76 C71 C70 121.4(3)
C72 C71 C70 119.7(3)
C73 C72 C71 120.6(4)
C74 C73 C72 120.2(4)
C75 C74 C73 119.8(4)
C74 C75 C76 120.2(4)
C71 C76 C75 120.9(4)
O3 C80 C90 125.5(3)
O3 C80 P1 113.1(2)
C90 C80 P1 121.4(2)
C82 C81 C86 117.3(3)
C82 C81 C90 120.5(3)
C86 C81 C90 122.1(3)
C83 C82 C81 121.3(4)
C84 C83 C82 120.3(4)
C83 C84 C85 119.3(4)
C86 C85 C84 120.7(4)
C85 C86 C81 121.0(4)
C80 C90 C81 123.5(3)
C80 C90 C91 119.5(3)
C81 C90 C91 116.8(3)
C92 C91 C96 118.4(3)
C92 C91 C90 119.1(3)
C96 C91 C90 122.4(3)
C91 C92 C93 121.1(3)
C94 C93 C92 119.4(3)
C95 C94 C93 119.9(3)
C94 C95 C96 121.0(3)
C95 C96 C91 120.2(3)
C4S O1S C1S 105.1(7)
C2S C1S O1S 104.4(6)
C1S C2S C3S 103.5(7)
C4S C3S C2S 107.6(6)
C3S C4S O1S 109.0(7)
C4T O1T C1T 108.9(5)
C2T C1T O1T 105.8(5)
C1T C2T C3T 100.6(6)
C4T C3T C2T 108.2(6)
O1T C4T C3T 106.3(6)
C1R O1R C4R 106.4(13)
C2R C1R O1R 102.1(14)
C1R C2R C3R 100.5(12)
C4R C3R C2R 115.1(11)
C3R C4R O1R 95.6(12)

loop_
_geom_bond_atom_site_label_1
_geom_bond_atom_site_label_2
_geom_bond_distance
Au1 P1 2.2855(8)
Au1 S1 2.3302(9)
Nb1 N3 2.028(3)
Nb1 N2 2.029(3)
Nb1 N1 2.032(3)
Nb1 O2 2.096(2)
Nb1 O1 2.108(2)
Nb1 O3 2.109(2)
P1 C60 1.847(3)
P1 C40 1.856(3)
P1 C80 1.860(3)
S1 C1 1.831(4)
S1 C4 1.838(4)
O1 C40 1.318(4)
N1 C11 1.447(4)
N1 C17 1.488(4)
C1 C2 1.524(6)
O2 C60 1.328(4)
N2 C21 1.449(4)
N2 C27 1.478(4)
C2 C3 1.516(6)
O3 C80 1.324(4)
N3 C31 1.441(4)
N3 C37 1.490(4)
C3 C4 1.524(6)
C11 C12 1.393(5)
C11 C16 1.395(5)
C12 C13 1.400(5)
C13 C14 1.396(6)
C13 C131 1.514(6)
C14 C15 1.384(7)
C15 C16 1.400(5)
C15 C151 1.523(6)
C17 C18 1.547(5)
C18 C182 1.530(5)
C18 C183 1.534(5)
C18 C181 1.539(5)
C21 C26 1.387(5)
C21 C22 1.398(5)
C22 C23 1.395(5)
C23 C24 1.393(6)
C23 C231 1.520(5)
C24 C25 1.391(5)
C25 C26 1.404(5)
C25 C251 1.509(5)
C27 C28 1.561(5)
C28 C281 1.529(5)
C28 C283 1.536(5)
C28 C282 1.537(5)
C31 C36 1.393(5)
C31 C32 1.400(5)
C32 C33 1.400(5)
C33 C34 1.392(6)
C33 C331 1.519(6)
C34 C35 1.395(6)
C35 C36 1.392(5)
C35 C351 1.514(5)
C37 C38 1.554(5)
C38 C382 1.518(6)
C38 C381 1.532(5)
C38 C383 1.533(5)
C40 C50 1.372(4)
C41 C46 1.400(5)
C41 C42 1.408(5)
C41 C50 1.482(5)
C42 C43 1.386(5)
C43 C44 1.379(6)
C44 C45 1.389(6)
C45 C46 1.387(5)
C50 C51 1.483(4)
C51 C52 1.400(5)
C51 C56 1.404(5)
C52 C53 1.390(5)
C53 C54 1.386(5)
C54 C55 1.394(5)
C55 C56 1.393(5)
C60 C70 1.363(4)
C61 C66 1.400(5)
C61 C62 1.409(5)
C61 C70 1.487(5)
C62 C63 1.395(5)
C63 C64 1.383(6)
C64 C65 1.390(6)
C65 C66 1.387(5)
C70 C71 1.499(4)
C71 C76 1.394(5)
C71 C72 1.406(5)
C72 C73 1.392(5)
C73 C74 1.388(6)
C74 C75 1.384(6)
C75 C76 1.394(5)
C80 C90 1.369(5)
C81 C82 1.408(5)
C81 C86 1.408(5)
C81 C90 1.482(5)
C82 C83 1.393(5)
C83 C84 1.386(6)
C84 C85 1.391(6)
C85 C86 1.388(5)
C90 C91 1.494(4)
C91 C92 1.397(5)
C91 C96 1.402(5)
C92 C93 1.401(5)
C93 C94 1.388(5)
C94 C95 1.381(6)
C95 C96 1.388(5)
O1S C4S 1.424(9)
O1S C1S 1.503(10)
C1S C2S 1.458(10)
C2S C3S 1.524(9)
C3S C4S 1.412(9)
O1T C4T 1.409(8)
O1T C1T 1.488(9)
C1T C2T 1.476(9)
C2T C3T 1.510(9)
C3T C4T 1.440(8)
O1R C1R 1.502(13)
O1R C4R 1.527(14)
C1R C2R 1.397(14)
C2R C3R 1.552(16)
C3R C4R 1.415(13)
